data_5910128
loop_
_publ_author_name
'Wyckoff, R. W. G.'

_publ_section_title
;
Page 254 from the second edition of Structure of Crystals by Wyckoff  
published by The Chemical Catalog Company, INC, New York in 1931 
& http://www.crystallography.net/
;
_journal_name_full 'The second edition of Structure of Crystals'
_journal_page_first 254
_journal_page_last 254
_journal_year 1931
_chemical_formula_structural Cd3As2
_chemical_formula_sum 'As2 Cd3'
_symmetry_cell_setting cubic
_symmetry_Int_Tables_number 208
_symmetry_space_group_name_H-M 'P 42 3 2'
_audit_creation_date 2005-28-12
_audit_creation_method
;
Page 254 from the second edition of Structure of Crystals by Wyckoff  
published by The Chemical Catalog Company, INC, New York in 1931 
& http://www.crystallography.net/
;
_audit_update_record 'created by Girish Upreti, Portland State University'
_cell_angle_alpha 90
_cell_angle_beta 90
_cell_angle_gamma 90
_cell_length_a 2.82
_cell_length_b 5.52
_cell_length_c 11.46
_cell_volume 178.391
_cod_original_formula_sum 'Cd3 As2'
_cod_database_code 5910128

loop_
_atom_site_fract_x
_atom_site_fract_y
_atom_site_fract_z
_atom_site_label
0.00000 0.50000 0.50000 Cd
0.25000 0.25000 0.25000 As
